data_7053573
loop_
_publ_author_name
'Deacon, Glen B.'
'Junk, Peter C.'
'Moxey, Graeme J.'

_publ_section_title
;
 Synthesis and structural characterisation of the heavier alkaline earth
 2,6-di-iso-propylphenolate complexes
;
_journal_issue 8
_journal_name_full 'New Journal of Chemistry'
_journal_page_first 1731
_journal_paper_doi 10.1039/c0nj00225a
_journal_volume 34
_journal_year 2010
_chemical_formula_moiety 'C36 H64 O8 Sr, 3(C32 H54 O6 Sr)'
_chemical_formula_sum 'C132 H226 O26 Sr4'
_chemical_formula_weight 2579.61
_chemical_name_systematic
;
?
;
_space_group_IT_number 2
_symmetry_cell_setting triclinic
_symmetry_space_group_name_Hall '-P 1'
_symmetry_space_group_name_H-M 'P -1'
_atom_sites_solution_hydrogens geom
_atom_sites_solution_primary direct
_atom_sites_solution_secondary difmap
_audit_creation_method SHELXL-97
_cell_angle_alpha 64.4540(10)
_cell_angle_beta 72.6090(10)
_cell_angle_gamma 61.0870(10)
_cell_formula_units_Z 2
_cell_length_a 20.0029(3)
_cell_length_b 20.0434(3)
_cell_length_c 22.7191(4)
_cell_measurement_temperature 123(2)
_cell_volume 7146.6(2)
_computing_cell_refinement 'Bruker SMART (Bruker)'
_computing_data_collection 'Bruker SMART (Bruker)'
_computing_data_reduction 'Bruker SAINT (Bruker)'
_computing_molecular_graphics 'X-Seed (Barbour, 1999)'
_computing_publication_material 'CIFTAB (Sheldrick, 1997)'
_computing_structure_refinement 'SHELXL-97 (Sheldrick, 1997)'
_computing_structure_solution 'SHELXS-97 (Sheldrick, 1990)'
_diffrn_ambient_temperature 123(2)
_diffrn_measured_fraction_theta_full 0.999
_diffrn_measured_fraction_theta_max 0.999
_diffrn_measurement_device_type 'Bruker X8 Apex II CCD'
_diffrn_measurement_method 'phi and omega scans'
_diffrn_radiation_monochromator graphite
_diffrn_radiation_source 'fine-focus sealed tube'
_diffrn_radiation_type MoK\a
_diffrn_radiation_wavelength 0.71073
_diffrn_reflns_av_R_equivalents 0.0298
_diffrn_reflns_av_sigmaI/netI 0.0387
_diffrn_reflns_limit_h_max 25
_diffrn_reflns_limit_h_min -25
_diffrn_reflns_limit_k_max 24
_diffrn_reflns_limit_k_min -26
_diffrn_reflns_limit_l_max 28
_diffrn_reflns_limit_l_min -29
_diffrn_reflns_number 88650
_diffrn_reflns_theta_full 27.50
_diffrn_reflns_theta_max 27.50
_diffrn_reflns_theta_min 1.00
_exptl_absorpt_coefficient_mu 1.548
_exptl_absorpt_correction_T_max 0.8010
_exptl_absorpt_correction_T_min 0.7471
_exptl_absorpt_correction_type multi-scan
_exptl_absorpt_process_details SADABS
_exptl_crystal_colour colourless
_exptl_crystal_density_diffrn 1.199
_exptl_crystal_density_method 'not measured'
_exptl_crystal_description block
_exptl_crystal_F_000 2756
_exptl_crystal_size_max 0.20
_exptl_crystal_size_mid 0.18
_exptl_crystal_size_min 0.15
_refine_diff_density_max 1.267
_refine_diff_density_min -0.649
_refine_diff_density_rms 0.061
_refine_ls_extinction_method none
_refine_ls_goodness_of_fit_ref 1.018
_refine_ls_hydrogen_treatment constr
_refine_ls_matrix_type fullcycle
_refine_ls_number_parameters 1542
_refine_ls_number_reflns 32786
_refine_ls_number_restraints 0
_refine_ls_restrained_S_all 1.018
_refine_ls_R_factor_all 0.0552
_refine_ls_R_factor_gt 0.0351
_refine_ls_shift/su_max 0.000
_refine_ls_shift/su_mean 0.000
_refine_ls_structure_factor_coef Fsqd
_refine_ls_weighting_details 'calc w=1/[\s^2^(Fo^2^)+(0.0428P)^2^+3.7255P] where P=(Fo^2^+2Fc^2^)/3'
_refine_ls_weighting_scheme calc
_refine_ls_wR_factor_gt 0.0823
_refine_ls_wR_factor_ref 0.0901
_reflns_number_gt 25542
_reflns_number_total 32786
_reflns_threshold_expression >2sigma(I)
_cod_data_source_file c0nj00225a.txt
_cod_data_source_block compound2
_cod_depositor_comments
;
The following automatic conversions were performed:

'_exptl_absorpt_correction_type' value 'Multi-scan' changed to
'multi-scan' according to
/home/saulius/struct/CIF-dictionaries/cif_core.dic dictionary named
'cif_core.dic' version 2.4.2 from 2011-04-26.

Automatic conversion script
Id: cif_fix_values 1891 2012-01-12 08:04:46Z andrius 
;
_cod_original_sg_symbol_H-M P-1
_cod_database_code 7053573

loop_
_symmetry_equiv_pos_as_xyz
'x, y, z'
'-x, -y, -z'

loop_
_atom_site_label
_atom_site_type_symbol
_atom_site_fract_x
_atom_site_fract_y
_atom_site_fract_z
_atom_site_U_iso_or_equiv
_atom_site_adp_type
_atom_site_occupancy
_atom_site_symmetry_multiplicity
_atom_site_calc_flag
_atom_site_refinement_flags
_atom_site_disorder_assembly
_atom_site_disorder_group
Sr1 Sr 0.253830(10) 1.177760(11) 0.251270(9) 0.018 Uani 1 1 d . . .
O1 O 0.16835(8) 1.19047(9) 0.19456(7) 0.027 Uani 1 1 d . . .
C1 C 0.12377(11) 1.19435(13) 0.15985(10) 0.021 Uani 1 1 d . . .
Sr2 Sr 0.728440(10) 0.937630(11) 0.144080(9) 0.020 Uani 1 1 d . . .
O2 O 0.34513(8) 1.05010(9) 0.29681(7) 0.027 Uani 1 1 d . . .
C2 C 0.08634(11) 1.26702(13) 0.10971(10) 0.022 Uani 1 1 d . . .
Sr3 Sr 0.763580(10) 1.368930(11) -0.238460(9) 0.020 Uani 1 1 d . . .
O3 O 0.19648(9) 1.14730(9) 0.37753(8) 0.033 Uani 1 1 d . . .
C3 C 0.03676(12) 1.26942(14) 0.07608(10) 0.026 Uani 1 1 d . . .
H1 H 0.0114 1.3185 0.0428 0.032 Uiso 1 1 calc R . .
Sr4 Sr 0.769480(10) 1.333780(11) -0.654230(9) 0.017 Uani 1 1 d . . .
O4 O 0.16398(9) 1.30121(9) 0.29033(8) 0.031 Uani 1 1 d . . .
C4 C 0.02343(12) 1.20256(15) 0.08974(11) 0.030 Uani 1 1 d . . .
H2 H -0.0113 1.2058 0.0668 0.036 Uiso 1 1 calc R . .
O5 O 0.34101(9) 1.17931(10) 0.13899(7) 0.031 Uani 1 1 d . . .
C5 C 0.06132(12) 1.13094(14) 0.13723(12) 0.031 Uani 1 1 d . . .
H3 H 0.0533 1.0844 0.1459 0.037 Uiso 1 1 calc R . .
O6 O 0.31857(9) 1.28035(10) 0.19970(8) 0.032 Uani 1 1 d . . .
C6 C 0.11091(12) 1.12494(13) 0.17275(11) 0.026 Uani 1 1 d . . .
O7 O 0.66980(8) 1.06089(9) 0.06504(7) 0.025 Uani 1 1 d . A .
C7 C 0.09780(13) 1.34230(13) 0.09433(11) 0.028 Uani 1 1 d . . .
H4 H 0.1355 1.3281 0.1230 0.034 Uiso 1 1 calc R . .
O8 O 0.78938(10) 0.95096(10) 0.20635(9) 0.041 Uani 1 1 d . A .
C8 C 0.13058(16) 1.37306(17) 0.02289(13) 0.044 Uani 1 1 d . . .
H5 H 0.1789 1.3297 0.0134 0.066 Uiso 1 1 calc R . .
H6 H 0.1403 1.4196 0.0157 0.066 Uiso 1 1 calc R . .
H7 H 0.0936 1.3896 -0.0062 0.066 Uiso 1 1 calc R . .
O9 O 0.74828(10) 0.85420(10) 0.07186(9) 0.039 Uani 1 1 d . A .
C9 C 0.02255(16) 1.40965(16) 0.10967(16) 0.048 Uani 1 1 d . . .
H8 H -0.0143 1.4270 0.0802 0.072 Uiso 1 1 calc R . .
H9 H 0.0324 1.4558 0.1034 0.072 Uiso 1 1 calc R . .
H10 H 0.0014 1.3893 0.1553 0.072 Uiso 1 1 calc R . .
C10 C 0.15093(14) 1.04682(14) 0.22616(13) 0.038 Uani 1 1 d . . .
H11 H 0.2050 1.0399 0.2214 0.045 Uiso 1 1 calc R . .
O11 O 0.70915(9) 0.80691(10) 0.22540(9) 0.039 Uani 1 1 d . A .
C11 C 0.11392(16) 1.05218(18) 0.29417(13) 0.053 Uani 1 1 d . . .
H12 H 0.1137 1.0994 0.2975 0.079 Uiso 1 1 calc R . .
H13 H 0.1433 1.0028 0.3277 0.079 Uiso 1 1 calc R . .
H14 H 0.0610 1.0578 0.3010 0.079 Uiso 1 1 calc R . .
O12 O 0.58844(8) 0.95451(9) 0.19562(7) 0.027 Uani 1 1 d . A .
C12 C 0.15493(17) 0.97176(16) 0.22051(18) 0.061 Uani 1 1 d . . .
H15 H 0.1031 0.9734 0.2299 0.091 Uiso 1 1 calc R . .
H16 H 0.1878 0.9229 0.2521 0.091 Uiso 1 1 calc R . .
H17 H 0.1764 0.9708 0.1759 0.091 Uiso 1 1 calc R . .
O13 O 0.66910(9) 1.49643(9) -0.27500(8) 0.032 Uani 1 1 d . . .
C13 C 0.39177(12) 0.98233(12) 0.33505(10) 0.023 Uani 1 1 d . . .
O14 O 0.83450(9) 1.38401(10) -0.18570(8) 0.034 Uani 1 1 d . . .
C14 C 0.39215(12) 0.90682(13) 0.34611(10) 0.023 Uani 1 1 d . . .
O15 O 0.78588(10) 1.36597(10) -0.35628(8) 0.035 Uani 1 1 d . . .
C15 C 0.44462(13) 0.83545(13) 0.38448(10) 0.028 Uani 1 1 d . . .
H18 H 0.4451 0.7851 0.3912 0.033 Uiso 1 1 calc R . .
O16 O 0.87457(9) 1.23972(10) -0.26377(8) 0.036 Uani 1 1 d . . .
C16 C 0.49619(14) 0.83597(14) 0.41315(11) 0.034 Uani 1 1 d . . .
H19 H 0.5328 0.7865 0.4381 0.040 Uiso 1 1 calc R . .
O17 O 0.75869(13) 1.25219(12) -0.13068(9) 0.053 Uani 1 1 d . . .
C17 C 0.49391(14) 0.90923(15) 0.40504(12) 0.036 Uani 1 1 d . . .
H20 H 0.5284 0.9097 0.4258 0.043 Uiso 1 1 calc R . .
O18 O 0.66250(11) 1.31554(12) -0.22335(12) 0.060 Uani 1 1 d . . .
C18 C 0.44241(14) 0.98263(14) 0.36717(12) 0.032 Uani 1 1 d . . .
O19 O 0.70308(8) 1.47272(9) -0.70138(7) 0.026 Uani 1 1 d . . .
C19 C 0.33650(12) 0.90683(13) 0.31316(11) 0.027 Uani 1 1 d . . .
H21 H 0.2883 0.9573 0.3116 0.032 Uiso 1 1 calc R . .
O20 O 0.84583(8) 1.31530(9) -0.58245(7) 0.023 Uani 1 1 d . . .
C20 C 0.31450(15) 0.83478(16) 0.34994(13) 0.042 Uani 1 1 d . . .
H22 H 0.3596 0.7846 0.3483 0.063 Uiso 1 1 calc R . .
H23 H 0.2737 0.8420 0.3293 0.063 Uiso 1 1 calc R . .
H24 H 0.2961 0.8314 0.3958 0.063 Uiso 1 1 calc R . .
O21 O 0.78233(8) 1.29830(10) -0.76031(7) 0.028 Uani 1 1 d . . .
C21 C 0.36871(13) 0.91034(15) 0.24241(11) 0.032 Uani 1 1 d . . .
H25 H 0.3811 0.9577 0.2187 0.048 Uiso 1 1 calc R . .
H26 H 0.3303 0.9147 0.2209 0.048 Uiso 1 1 calc R . .
H27 H 0.4154 0.8609 0.2422 0.048 Uiso 1 1 calc R . .
O22 O 0.90516(8) 1.29592(10) -0.72625(8) 0.030 Uani 1 1 d . . .
C22 C 0.43830(17) 1.06392(16) 0.35914(14) 0.043 Uani 1 1 d . . .
H28 H 0.3846 1.1045 0.3501 0.052 Uiso 1 1 calc R . .
O23 O 0.67652(8) 1.32904(9) -0.54356(7) 0.026 Uani 1 1 d . . .
C23 C 0.4890(3) 1.0904(2) 0.30124(19) 0.086 Uani 1 1 d . . .
H29 H 0.5427 1.0541 0.3087 0.129 Uiso 1 1 calc R . .
H30 H 0.4800 1.1459 0.2938 0.129 Uiso 1 1 calc R . .
H31 H 0.4780 1.0890 0.2627 0.129 Uiso 1 1 calc R . .
O24 O 0.63104(8) 1.34088(9) -0.65224(8) 0.029 Uani 1 1 d . . .
C24 C 0.4515(2) 1.0670(2) 0.41962(16) 0.062 Uani 1 1 d . . .
H32 H 0.5046 1.0304 0.4290 0.094 Uiso 1 1 calc R . .
H33 H 0.4161 1.0500 0.4570 0.094 Uiso 1 1 calc R . .
H34 H 0.4422 1.1225 0.4122 0.094 Uiso 1 1 calc R . .
O25 O 0.79261(9) 1.17855(9) -0.60521(8) 0.032 Uani 1 1 d . . .
C25 C 0.23210(15) 1.06887(16) 0.42480(13) 0.045 Uani 1 1 d . . .
H35 H 0.2811 1.0624 0.4320 0.068 Uiso 1 1 calc R . .
H36 H 0.2413 1.0269 0.4084 0.068 Uiso 1 1 calc R . .
H37 H 0.1982 1.0637 0.4663 0.068 Uiso 1 1 calc R . .
O26 O 0.70073(10) 1.08734(10) -0.57303(9) 0.042 Uani 1 1 d . . .
C26 C 0.17949(14) 1.21058(15) 0.39981(12) 0.034 Uani 1 1 d . . .
H38 H 0.2276 1.2138 0.3991 0.040 Uiso 1 1 calc R . .
H39 H 0.1542 1.1994 0.4455 0.040 Uiso 1 1 calc R . .
C27 C 0.12761(13) 1.28893(15) 0.35617(12) 0.034 Uani 1 1 d . . .
H40 H 0.0779 1.2873 0.3594 0.040 Uiso 1 1 calc R . .
H41 H 0.1175 1.3341 0.3697 0.040 Uiso 1 1 calc R . .
C28 C 0.12233(17) 1.37999(15) 0.24590(13) 0.045 Uani 1 1 d . . .
H42 H 0.0695 1.3874 0.2484 0.067 Uiso 1 1 calc R . .
H43 H 0.1475 1.3845 0.2010 0.067 Uiso 1 1 calc R . .
H44 H 0.1215 1.4218 0.2580 0.067 Uiso 1 1 calc R . .
C29 C 0.32762(17) 1.14817(18) 0.10014(14) 0.047 Uani 1 1 d . . .
H45 H 0.2795 1.1870 0.0807 0.070 Uiso 1 1 calc R . .
H46 H 0.3239 1.0964 0.1278 0.070 Uiso 1 1 calc R . .
H47 H 0.3702 1.1396 0.0651 0.070 Uiso 1 1 calc R . .
C30 C 0.34980(16) 1.25292(16) 0.10116(12) 0.043 Uani 1 1 d . . .
H48 H 0.3005 1.2966 0.0848 0.051 Uiso 1 1 calc R . .
H49 H 0.3890 1.2461 0.0629 0.051 Uiso 1 1 calc R . .
C31 C 0.37411(15) 1.27467(18) 0.14353(14) 0.046 Uani 1 1 d . . .
H50 H 0.4251 1.2327 0.1574 0.055 Uiso 1 1 calc R . .
H51 H 0.3783 1.3272 0.1188 0.055 Uiso 1 1 calc R . .
C32 C 0.33135(18) 1.31380(18) 0.23796(15) 0.050 Uani 1 1 d . . .
H52 H 0.3843 1.2826 0.2490 0.075 Uiso 1 1 calc R . .
H53 H 0.2956 1.3110 0.2784 0.075 Uiso 1 1 calc R . .
H54 H 0.3228 1.3705 0.2125 0.075 Uiso 1 1 calc R . .
C33 C 0.61751(11) 1.12971(12) 0.03331(10) 0.021 Uani 1 1 d . . .
C34 C 0.57825(12) 1.13300(12) -0.01142(10) 0.022 Uani 1 1 d . A .
C35 C 0.52190(12) 1.20661(13) -0.04348(11) 0.027 Uani 1 1 d . . .
H55 H 0.4955 1.2085 -0.0731 0.033 Uiso 1 1 calc R A .
C36 C 0.50324(13) 1.27741(14) -0.03332(11) 0.031 Uani 1 1 d . A .
H56 H 0.4645 1.3271 -0.0556 0.037 Uiso 1 1 calc R . .
C37 C 0.54183(13) 1.27455(13) 0.00960(11) 0.027 Uani 1 1 d . . .
H57 H 0.5292 1.3230 0.0165 0.033 Uiso 1 1 calc R A .
C38 C 0.59852(12) 1.20287(13) 0.04289(10) 0.022 Uani 1 1 d . A .
C39 C 0.60064(13) 1.05564(13) -0.02350(11) 0.026 Uani 1 1 d . . .
H58 H 0.6013 1.0123 0.0204 0.031 Uiso 1 1 calc R A .
C40 C 0.68159(13) 1.02769(14) -0.05994(11) 0.031 Uani 1 1 d . A .
H59 H 0.6817 1.0659 -0.1050 0.047 Uiso 1 1 calc R . .
H60 H 0.6972 0.9736 -0.0607 0.047 Uiso 1 1 calc R . .
H61 H 0.7177 1.0257 -0.0374 0.047 Uiso 1 1 calc R . .
C41 C 0.54430(15) 1.06170(16) -0.06026(13) 0.038 Uani 1 1 d . A .
H62 H 0.4923 1.0802 -0.0374 0.058 Uiso 1 1 calc R . .
H63 H 0.5589 1.0083 -0.0620 0.058 Uiso 1 1 calc R . .
H64 H 0.5455 1.1005 -0.1050 0.058 Uiso 1 1 calc R . .
C42 C 0.64292(13) 1.19898(13) 0.08900(11) 0.026 Uani 1 1 d . . .
H65 H 0.6978 1.1618 0.0812 0.032 Uiso 1 1 calc R A .
C43 C 0.61487(15) 1.16297(16) 0.16096(11) 0.036 Uani 1 1 d . A .
H66 H 0.5636 1.2016 0.1720 0.055 Uiso 1 1 calc R . .
H67 H 0.6505 1.1519 0.1890 0.055 Uiso 1 1 calc R . .
H68 H 0.6125 1.1123 0.1681 0.055 Uiso 1 1 calc R . .
C44 C 0.64123(15) 1.28099(15) 0.07658(13) 0.039 Uani 1 1 d . A .
H69 H 0.6607 1.3032 0.0307 0.058 Uiso 1 1 calc R . .
H70 H 0.6736 1.2739 0.1056 0.058 Uiso 1 1 calc R . .
H71 H 0.5883 1.3185 0.0855 0.058 Uiso 1 1 calc R . .
C45 C 0.83061(14) 0.95663(15) 0.23802(14) 0.039 Uani 1 1 d . . .
C46 C 0.87520(14) 1.00276(16) 0.20453(15) 0.042 Uani 1 1 d . A .
C47 C 0.91859(15) 1.00643(19) 0.24008(17) 0.054 Uani 1 1 d . . .
H72 H 0.9480 1.0378 0.2176 0.064 Uiso 1 1 calc R A .
C48 C 0.92015(16) 0.9663(2) 0.30638(18) 0.062 Uani 1 1 d . A .
H73 H 0.9511 0.9689 0.3292 0.075 Uiso 1 1 calc R . .
C49 C 0.87628(17) 0.9222(2) 0.33958(17) 0.065 Uani 1 1 d . . .
H74 H 0.8769 0.8947 0.3856 0.078 Uiso 1 1 calc R A .
C50 C 0.83074(16) 0.91701(18) 0.30660(15) 0.050 Uani 1 1 d . A .
C51 C 0.78012(19) 0.8713(2) 0.34254(16) 0.063 Uani 1 1 d . . .
H82 H 0.7842 0.8437 0.3132 0.076 Uiso 1 1 calc R A .
C52 C 0.6995(3) 0.9294(3) 0.3467(3) 0.110 Uani 1 1 d . A .
H83 H 0.6915 0.9576 0.3760 0.165 Uiso 1 1 calc R . .
H84 H 0.6662 0.9003 0.3640 0.165 Uiso 1 1 calc R . .
H85 H 0.6870 0.9690 0.3028 0.165 Uiso 1 1 calc R . .
C53 C 0.8018(4) 0.8063(4) 0.4063(3) 0.171 Uani 1 1 d . A .
H86 H 0.7790 0.8296 0.4414 0.257 Uiso 1 1 calc R . .
H87 H 0.8579 0.7804 0.4051 0.257 Uiso 1 1 calc R . .
H88 H 0.7829 0.7658 0.4146 0.257 Uiso 1 1 calc R . .
C54 C 0.87470(17) 1.04831(17) 0.13182(16) 0.052 Uani 1 1 d . . .
H75 H 0.8397 1.0385 0.1161 0.062 Uiso 1 1 calc R A .
C55 C 0.8433(2) 1.13951(19) 0.1164(2) 0.073 Uani 1 1 d . A .
H76 H 0.7924 1.1581 0.1410 0.109 Uiso 1 1 calc R . .
H77 H 0.8391 1.1678 0.0692 0.109 Uiso 1 1 calc R . .
H78 H 0.8782 1.1512 0.1290 0.109 Uiso 1 1 calc R . .
C56 C 0.9541(2) 1.0196(2) 0.09332(19) 0.077 Uani 1 1 d . A .
H79 H 0.9904 1.0255 0.1096 0.116 Uiso 1 1 calc R . .
H80 H 0.9509 1.0524 0.0466 0.116 Uiso 1 1 calc R . .
H81 H 0.9718 0.9624 0.0991 0.116 Uiso 1 1 calc R . .
C57 C 0.6961(2) 0.8224(2) 0.07893(17) 0.074 Uani 1 1 d . . .
H89 H 0.6938 0.8231 0.0362 0.110 Uiso 1 1 calc R A .
H90 H 0.6450 0.8555 0.0958 0.110 Uiso 1 1 calc R . .
H91 H 0.7132 0.7664 0.1098 0.110 Uiso 1 1 calc R . .
C61 C 0.7646(2) 0.72625(18) 0.24475(18) 0.080 Uani 1 1 d . . .
H100 H 0.7800 0.7124 0.2871 0.120 Uiso 1 1 calc R A .
H99 H 0.8096 0.7205 0.2116 0.120 Uiso 1 1 calc R . .
H101 H 0.7427 0.6897 0.2490 0.120 Uiso 1 1 calc R . .
C62 C 0.64235(14) 0.82174(16) 0.27259(13) 0.042 Uani 1 1 d . . .
H102 H 0.6492 0.8405 0.3033 0.050 Uiso 1 1 calc R A .
H103 H 0.6350 0.7710 0.2984 0.050 Uiso 1 1 calc R . .
C63 C 0.57425(13) 0.88431(14) 0.23784(12) 0.034 Uani 1 1 d . A .
H104 H 0.5634 0.8627 0.2117 0.041 Uiso 1 1 calc R . .
H105 H 0.5288 0.8990 0.2701 0.041 Uiso 1 1 calc R . .
C64 C 0.52169(13) 1.01795(15) 0.16458(12) 0.034 Uani 1 1 d . . .
H106 H 0.5099 1.0006 0.1361 0.051 Uiso 1 1 calc R A .
H107 H 0.5314 1.0667 0.1382 0.051 Uiso 1 1 calc R . .
H108 H 0.4780 1.0300 0.1982 0.051 Uiso 1 1 calc R . .
C65 C 0.61126(12) 1.56717(13) -0.27833(11) 0.025 Uani 1 1 d . . .
C66 C 0.55333(12) 1.57642(13) -0.22445(11) 0.024 Uani 1 1 d . . .
C67 C 0.49262(12) 1.65153(13) -0.22945(11) 0.027 Uani 1 1 d . . .
H109 H 0.4544 1.6575 -0.1930 0.032 Uiso 1 1 calc R . .
C68 C 0.48645(13) 1.71794(13) -0.28628(12) 0.029 Uani 1 1 d . . .
H110 H 0.4442 1.7689 -0.2890 0.035 Uiso 1 1 calc R . .
C69 C 0.54232(12) 1.70952(13) -0.33904(11) 0.027 Uani 1 1 d . . .
H111 H 0.5379 1.7553 -0.3781 0.033 Uiso 1 1 calc R . .
C70 C 0.60469(12) 1.63600(13) -0.33654(11) 0.025 Uani 1 1 d . . .
C71 C 0.56048(14) 1.50295(14) -0.16242(12) 0.033 Uani 1 1 d . . .
H112 H 0.5857 1.4543 -0.1764 0.040 Uiso 1 1 calc R . .
C72 C 0.61332(19) 1.4918(2) -0.11946(15) 0.062 Uani 1 1 d . . .
H113 H 0.6627 1.4901 -0.1454 0.093 Uiso 1 1 calc R . .
H114 H 0.6218 1.4409 -0.0822 0.093 Uiso 1 1 calc R . .
H115 H 0.5895 1.5372 -0.1031 0.093 Uiso 1 1 calc R . .
C73 C 0.48380(16) 1.50387(16) -0.12329(14) 0.045 Uani 1 1 d . . .
H116 H 0.4592 1.5480 -0.1053 0.067 Uiso 1 1 calc R . .
H117 H 0.4924 1.4519 -0.0872 0.067 Uiso 1 1 calc R . .
H118 H 0.4504 1.5123 -0.1521 0.067 Uiso 1 1 calc R . .
C74 C 0.66601(13) 1.62767(15) -0.39489(11) 0.032 Uani 1 1 d . . .
H119 H 0.7018 1.5689 -0.3833 0.039 Uiso 1 1 calc R . .
C75 C 0.6331(2) 1.6500(3) -0.45487(17) 0.095 Uani 1 1 d . . .
H120 H 0.6070 1.6154 -0.4460 0.143 Uiso 1 1 calc R . .
H121 H 0.6746 1.6422 -0.4909 0.143 Uiso 1 1 calc R . .
H122 H 0.5962 1.7069 -0.4672 0.143 Uiso 1 1 calc R . .
C76 C 0.7139(2) 1.6737(3) -0.4070(2) 0.084 Uani 1 1 d . . .
H123 H 0.7541 1.6649 -0.4436 0.125 Uiso 1 1 calc R . .
H124 H 0.7377 1.6540 -0.3674 0.125 Uiso 1 1 calc R . .
H125 H 0.6807 1.7318 -0.4177 0.125 Uiso 1 1 calc R . .
C77 C 0.89148(13) 1.39270(13) -0.17678(12) 0.030 Uani 1 1 d . . .
C78 C 0.95488(15) 1.39197(17) -0.22600(15) 0.046 Uani 1 1 d . . .
C79 C 1.01530(16) 1.39923(18) -0.21485(19) 0.059 Uani 1 1 d . . .
H126 H 1.0584 1.3976 -0.2474 0.071 Uiso 1 1 calc R . .
C80 C 1.01478(16) 1.40871(18) -0.15806(18) 0.058 Uani 1 1 d . . .
H127 H 1.0566 1.4140 -0.1517 0.069 Uiso 1 1 calc R . .
C81 C 0.95272(15) 1.41044(15) -0.11085(15) 0.044 Uani 1 1 d . . .
H128 H 0.9524 1.4166 -0.0716 0.053 Uiso 1 1 calc R . .
C82 C 0.89040(13) 1.40340(13) -0.11887(12) 0.032 Uani 1 1 d . . .
C83 C 0.9526(2) 1.3847(2) -0.28832(18) 0.069 Uani 1 1 d . . .
H129 H 0.9281 1.3462 -0.2753 0.083 Uiso 1 1 calc R . .
C84 C 0.9009(3) 1.4644(3) -0.33248(19) 0.108 Uani 1 1 d . . .
H130 H 0.8512 1.4861 -0.3074 0.162 Uiso 1 1 calc R . .
H131 H 0.8931 1.4560 -0.3689 0.162 Uiso 1 1 calc R . .
H132 H 0.9247 1.5029 -0.3499 0.162 Uiso 1 1 calc R . .
C85 C 1.0332(3) 1.3467(4) -0.3235(3) 0.120 Uani 1 1 d . . .
H133 H 1.0590 1.3832 -0.3387 0.180 Uiso 1 1 calc R . .
H134 H 1.0282 1.3385 -0.3612 0.180 Uiso 1 1 calc R . .
H135 H 1.0636 1.2944 -0.2929 0.180 Uiso 1 1 calc R . .
C86 C 0.82024(14) 1.41119(15) -0.06866(12) 0.034 Uani 1 1 d . . .
H136 H 0.7875 1.3944 -0.0802 0.041 Uiso 1 1 calc R . .
C87 C 0.77306(16) 1.49928(17) -0.07256(15) 0.048 Uani 1 1 d . . .
H137 H 0.8038 1.5180 -0.0621 0.071 Uiso 1 1 calc R . .
H138 H 0.7267 1.5036 -0.0410 0.071 Uiso 1 1 calc R . .
H139 H 0.7584 1.5330 -0.1170 0.071 Uiso 1 1 calc R . .
C88 C 0.8382(2) 1.3571(2) 0.00177(15) 0.068 Uani 1 1 d . . .
H140 H 0.8686 1.3005 0.0039 0.101 Uiso 1 1 calc R . .
H141 H 0.7901 1.3618 0.0310 0.101 Uiso 1 1 calc R . .
H142 H 0.8676 1.3742 0.0156 0.101 Uiso 1 1 calc R . .
C89 C 0.7221(2) 1.41549(19) -0.39487(16) 0.063 Uani 1 1 d . . .
H143 H 0.7414 1.4338 -0.4414 0.095 Uiso 1 1 calc R . .
H144 H 0.6877 1.4627 -0.3813 0.095 Uiso 1 1 calc R . .
H145 H 0.6940 1.3837 -0.3881 0.095 Uiso 1 1 calc R . .
C90 C 0.83180(15) 1.29158(17) -0.36766(13) 0.041 Uani 1 1 d . . .
H146 H 0.8483 1.3019 -0.4152 0.049 Uiso 1 1 calc R . .
H147 H 0.8018 1.2586 -0.3524 0.049 Uiso 1 1 calc R . .
C91 C 0.90022(15) 1.24722(19) -0.33141(14) 0.047 Uani 1 1 d . . .
H148 H 0.9305 1.1927 -0.3354 0.056 Uiso 1 1 calc R . .
H149 H 0.9334 1.2773 -0.3501 0.056 Uiso 1 1 calc R . .
C92 C 0.93529(16) 1.18430(18) -0.22335(15) 0.054 Uani 1 1 d . . .
H150 H 0.9502 1.1290 -0.2211 0.080 Uiso 1 1 calc R . .
H151 H 0.9178 1.1874 -0.1791 0.080 Uiso 1 1 calc R . .
H152 H 0.9796 1.1984 -0.2421 0.080 Uiso 1 1 calc R . .
C93 C 0.7936(2) 1.2259(2) -0.07484(14) 0.066 Uani 1 1 d . . .
H153 H 0.7540 1.2394 -0.0391 0.099 Uiso 1 1 calc R . .
H154 H 0.8276 1.2529 -0.0852 0.099 Uiso 1 1 calc R . .
H155 H 0.8238 1.1670 -0.0613 0.099 Uiso 1 1 calc R . .
C94 C 0.7085(2) 1.2165(2) -0.12214(17) 0.065 Uani 1 1 d . . .
H156 H 0.7365 1.1568 -0.1045 0.077 Uiso 1 1 calc R . .
H157 H 0.6650 1.2328 -0.0889 0.077 Uiso 1 1 calc R . .
C95 C 0.6799(3) 1.2367(3) -0.1774(3) 0.114 Uani 1 1 d . . .
H158 H 0.6324 1.2274 -0.1638 0.136 Uiso 1 1 calc R . .
H159 H 0.7174 1.1983 -0.2003 0.136 Uiso 1 1 calc R . .
C96 C 0.5921(2) 1.3555(3) -0.2437(3) 0.100 Uani 1 1 d . . .
H160 H 0.5860 1.3250 -0.2642 0.149 Uiso 1 1 calc R . .
H161 H 0.5863 1.4094 -0.2756 0.149 Uiso 1 1 calc R . .
H162 H 0.5529 1.3613 -0.2059 0.149 Uiso 1 1 calc R . .
C97 C 0.66081(11) 1.54849(12) -0.73201(10) 0.019 Uani 1 1 d . . .
C98 C 0.60249(11) 1.59948(12) -0.69709(10) 0.021 Uani 1 1 d . . .
C99 C 0.56030(12) 1.68050(13) -0.73082(11) 0.024 Uani 1 1 d . . .
H163 H 0.5232 1.7145 -0.7068 0.029 Uiso 1 1 calc R . .
C100 C 0.57094(13) 1.71301(13) -0.79855(11) 0.029 Uani 1 1 d . . .
H164 H 0.5413 1.7685 -0.8210 0.034 Uiso 1 1 calc R . .
C101 C 0.62562(12) 1.66315(13) -0.83306(11) 0.026 Uani 1 1 d . . .
H165 H 0.6327 1.6850 -0.8796 0.032 Uiso 1 1 calc R . .
C102 C 0.67043(11) 1.58214(12) -0.80164(10) 0.021 Uani 1 1 d . . .
C103 C 0.58677(13) 1.56485(13) -0.62331(10) 0.028 Uani 1 1 d . . .
H166 H 0.6176 1.5048 -0.6096 0.034 Uiso 1 1 calc R . .
C104 C 0.61238(18) 1.59769(17) -0.58860(13) 0.048 Uani 1 1 d . . .
H167 H 0.6669 1.5866 -0.6025 0.072 Uiso 1 1 calc R . .
H168 H 0.6047 1.5712 -0.5410 0.072 Uiso 1 1 calc R . .
H169 H 0.5820 1.6564 -0.6000 0.072 Uiso 1 1 calc R . .
C105 C 0.50214(15) 1.57988(15) -0.60048(13) 0.042 Uani 1 1 d . . .
H170 H 0.4707 1.6383 -0.6107 0.063 Uiso 1 1 calc R . .
H171 H 0.4956 1.5520 -0.5530 0.063 Uiso 1 1 calc R . .
H172 H 0.4860 1.5590 -0.6231 0.063 Uiso 1 1 calc R . .
C106 C 0.73221(12) 1.52842(14) -0.83925(11) 0.028 Uani 1 1 d . . .
H173 H 0.7386 1.4714 -0.8123 0.033 Uiso 1 1 calc R . .
C107 C 0.71308(14) 1.54699(16) -0.90622(12) 0.038 Uani 1 1 d . . .
H174 H 0.6634 1.5454 -0.9011 0.058 Uiso 1 1 calc R . .
H175 H 0.7532 1.5065 -0.9254 0.058 Uiso 1 1 calc R . .
H176 H 0.7103 1.6011 -0.9352 0.058 Uiso 1 1 calc R . .
C108 C 0.80895(13) 1.53191(19) -0.84588(13) 0.044 Uani 1 1 d . . .
H177 H 0.8050 1.5870 -0.8726 0.065 Uiso 1 1 calc R . .
H178 H 0.8495 1.4937 -0.8671 0.065 Uiso 1 1 calc R . .
H179 H 0.8215 1.5173 -0.8022 0.065 Uiso 1 1 calc R . .
C109 C 0.89521(11) 1.31397(12) -0.55422(10) 0.020 Uani 1 1 d . . .
C110 C 0.89419(12) 1.38718(13) -0.55810(11) 0.027 Uani 1 1 d . . .
C111 C 0.94710(14) 1.38394(16) -0.52778(12) 0.035 Uani 1 1 d . . .
H180 H 0.9461 1.4332 -0.5309 0.042 Uiso 1 1 calc R . .
C112 C 1.00100(14) 1.31118(17) -0.49324(12) 0.038 Uani 1 1 d . . .
H181 H 1.0369 1.3103 -0.4731 0.045 Uiso 1 1 calc R . .
C113 C 1.00195(13) 1.23957(16) -0.48844(11) 0.032 Uani 1 1 d . . .
H182 H 1.0385 1.1894 -0.4641 0.038 Uiso 1 1 calc R . .
C114 C 0.95088(11) 1.23913(13) -0.51826(10) 0.023 Uani 1 1 d . . .
C115 C 0.83539(15) 1.46723(14) -0.59679(13) 0.038 Uani 1 1 d . . .
H183 H 0.7859 1.4613 -0.5866 0.045 Uiso 1 1 calc R . .
C116 C 0.85952(19) 1.48476(18) -0.67036(14) 0.056 Uani 1 1 d . . .
H184 H 0.9079 1.4912 -0.6821 0.084 Uiso 1 1 calc R . .
H185 H 0.8195 1.5348 -0.6946 0.084 Uiso 1 1 calc R . .
H186 H 0.8666 1.4396 -0.6817 0.084 Uiso 1 1 calc R . .
C117 C 0.81968(18) 1.53893(17) -0.57830(17) 0.056 Uani 1 1 d . . .
H187 H 0.8038 1.5268 -0.5310 0.085 Uiso 1 1 calc R . .
H188 H 0.7786 1.5877 -0.6024 0.085 Uiso 1 1 calc R . .
H189 H 0.8665 1.5481 -0.5897 0.085 Uiso 1 1 calc R . .
C118 C 0.95146(12) 1.16009(13) -0.51030(11) 0.026 Uani 1 1 d . . .
H190 H 0.9214 1.1717 -0.5443 0.032 Uiso 1 1 calc R . .
C119 C 1.03242(14) 1.09642(15) -0.52081(14) 0.042 Uani 1 1 d . . .
H191 H 1.0590 1.1202 -0.5625 0.064 Uiso 1 1 calc R . .
H192 H 1.0290 1.0499 -0.5220 0.064 Uiso 1 1 calc R . .
H193 H 1.0612 1.0784 -0.4847 0.064 Uiso 1 1 calc R . .
C120 C 0.91144(15) 1.12638(15) -0.44298(12) 0.037 Uani 1 1 d . . .
H194 H 0.9397 1.1145 -0.4085 0.055 Uiso 1 1 calc R . .
H195 H 0.9102 1.0765 -0.4395 0.055 Uiso 1 1 calc R . .
H196 H 0.8588 1.1666 -0.4378 0.055 Uiso 1 1 calc R . .
C121 C 0.72097(14) 1.31637(18) -0.79231(13) 0.042 Uani 1 1 d . . .
H197 H 0.7094 1.3693 -0.8276 0.063 Uiso 1 1 calc R . .
H198 H 0.6752 1.3178 -0.7604 0.063 Uiso 1 1 calc R . .
H199 H 0.7362 1.2744 -0.8109 0.063 Uiso 1 1 calc R . .
C122 C 0.85127(13) 1.29311(16) -0.80458(12) 0.033 Uani 1 1 d . . .
H200 H 0.8470 1.3482 -0.8339 0.040 Uiso 1 1 calc R . .
H201 H 0.8591 1.2622 -0.8321 0.040 Uiso 1 1 calc R . .
C123 C 0.91756(12) 1.25191(15) -0.76646(12) 0.031 Uani 1 1 d . . .
H202 H 0.9234 1.1959 -0.7387 0.038 Uiso 1 1 calc R . .
H203 H 0.9654 1.2490 -0.7968 0.038 Uiso 1 1 calc R . .
C124 C 0.97306(13) 1.2673(2) -0.69786(13) 0.046 Uani 1 1 d . . .
H204 H 0.9858 1.2113 -0.6678 0.069 Uiso 1 1 calc R . .
H205 H 0.9642 1.3017 -0.6736 0.069 Uiso 1 1 calc R . .
H206 H 1.0158 1.2695 -0.7327 0.069 Uiso 1 1 calc R . .
C125 C 0.68439(13) 1.35337(14) -0.49662(10) 0.028 Uani 1 1 d . . .
H207 H 0.6495 1.4105 -0.5036 0.042 Uiso 1 1 calc R . .
H208 H 0.7375 1.3465 -0.5016 0.042 Uiso 1 1 calc R . .
H209 H 0.6716 1.3198 -0.4523 0.042 Uiso 1 1 calc R . .
C126 C 0.60041(12) 1.33738(14) -0.53989(11) 0.029 Uani 1 1 d . . .
H210 H 0.5641 1.3953 -0.5515 0.035 Uiso 1 1 calc R . .
H211 H 0.5835 1.3076 -0.4948 0.035 Uiso 1 1 calc R . .
C127 C 0.60238(13) 1.30291(15) -0.58742(12) 0.031 Uani 1 1 d . . .
H212 H 0.6354 1.2440 -0.5730 0.037 Uiso 1 1 calc R . .
H213 H 0.5498 1.3102 -0.5876 0.037 Uiso 1 1 calc R . .
C128 C 0.57372(13) 1.41717(15) -0.68557(12) 0.034 Uani 1 1 d . . .
H214 H 0.5306 1.4088 -0.6885 0.051 Uiso 1 1 calc R . .
H215 H 0.5960 1.4408 -0.7299 0.051 Uiso 1 1 calc R . .
H216 H 0.5553 1.4541 -0.6611 0.051 Uiso 1 1 calc R . .
C129 C 0.79379(16) 1.14156(15) -0.53580(13) 0.042 Uani 1 1 d . . .
H217 H 0.7490 1.1283 -0.5158 0.063 Uiso 1 1 calc R . .
H218 H 0.7921 1.1792 -0.5181 0.063 Uiso 1 1 calc R . .
H219 H 0.8410 1.0918 -0.5258 0.063 Uiso 1 1 calc R . .
C130 C 0.80377(14) 1.12396(15) -0.63585(14) 0.039 Uani 1 1 d . . .
H220 H 0.8391 1.0686 -0.6117 0.047 Uiso 1 1 calc R . .
H221 H 0.8287 1.1403 -0.6813 0.047 Uiso 1 1 calc R . .
C131 C 0.73037(15) 1.12203(15) -0.63781(13) 0.038 Uani 1 1 d . . .
H222 H 0.6926 1.1778 -0.6581 0.045 Uiso 1 1 calc R . .
H223 H 0.7403 1.0895 -0.6646 0.045 Uiso 1 1 calc R . .
C132 C 0.62571(16) 1.09433(18) -0.56897(17) 0.053 Uani 1 1 d . . .
H224 H 0.5906 1.1518 -0.5845 0.080 Uiso 1 1 calc R . .
H225 H 0.6083 1.0687 -0.5233 0.080 Uiso 1 1 calc R . .
H226 H 0.6263 1.0673 -0.5963 0.080 Uiso 1 1 calc R . .
O10A O 0.8679(3) 0.8802(4) 0.0933(3) 0.044 Uani 0.37 1 d P A 1
C58A C 0.8305(4) 0.8341(5) 0.0323(4) 0.043 Uani 0.37 1 d P A 1
H92A H 0.8623 0.7754 0.0516 0.052 Uiso 0.37 1 calc PR A 1
H93A H 0.8257 0.8450 -0.0135 0.052 Uiso 0.37 1 calc PR A 1
C59A C 0.8694(5) 0.8778(6) 0.0308(4) 0.058 Uani 0.37 1 d P A 1
H95A H 0.8462 0.9341 0.0004 0.070 Uiso 0.37 1 calc PR A 1
H94A H 0.9236 0.8531 0.0128 0.070 Uiso 0.37 1 calc PR A 1
C60A C 0.9347(14) 0.8257(17) 0.1277(16) 0.081 Uiso 0.37 1 d P A 1
H96A H 0.9362 0.7709 0.1475 0.121 Uiso 0.37 1 calc PR A 1
H97A H 0.9325 0.8440 0.1622 0.121 Uiso 0.37 1 calc PR A 1
H98A H 0.9811 0.8251 0.0968 0.121 Uiso 0.37 1 calc PR A 1
O10B O 0.86593(14) 0.83649(17) 0.11299(13) 0.031 Uani 0.63 1 d P A 2
C58B C 0.8179(3) 0.7944(3) 0.0598(3) 0.055 Uani 0.63 1 d P A 2
H93B H 0.8210 0.7904 0.0171 0.066 Uiso 0.63 1 calc PR A 2
H92B H 0.8229 0.7415 0.0945 0.066 Uiso 0.63 1 calc PR A 2
C59B C 0.8787(2) 0.8133(3) 0.0589(2) 0.043 Uani 0.63 1 d P A 2
H94B H 0.9283 0.7653 0.0601 0.051 Uiso 0.63 1 calc PR A 2
H95B H 0.8819 0.8581 0.0176 0.051 Uiso 0.63 1 calc PR A 2
C60B C 0.9325(5) 0.8252(9) 0.1287(9) 0.063 Uani 0.63 1 d P A 2
H96B H 0.9711 0.7700 0.1321 0.095 Uiso 0.63 1 calc PR A 2
H97B H 0.9223 0.8328 0.1708 0.095 Uiso 0.63 1 calc PR A 2
H98B H 0.9516 0.8646 0.0944 0.095 Uiso 0.63 1 calc PR A 2

loop_
_atom_site_aniso_label
_atom_site_aniso_U_11
_atom_site_aniso_U_22
_atom_site_aniso_U_33
_atom_site_aniso_U_23
_atom_site_aniso_U_13
_atom_site_aniso_U_12
Sr1 0.019 0.015 0.020 -0.005 -0.004 -0.006
O1 0.021 0.030 0.027 -0.006 -0.008 -0.009
C1 0.013 0.024 0.022 -0.009 0.001 -0.006
Sr2 0.019 0.018 0.020 -0.005 -0.005 -0.007
O2 0.027 0.018 0.027 -0.003 -0.009 -0.004
C2 0.017 0.026 0.019 -0.009 0.001 -0.009
Sr3 0.019 0.019 0.021 -0.008 -0.001 -0.007
O3 0.033 0.028 0.025 -0.005 0.001 -0.009
C3 0.021 0.034 0.020 -0.009 -0.003 -0.008
Sr4 0.014 0.017 0.016 -0.007 -0.002 -0.003
O4 0.035 0.022 0.031 -0.011 -0.002 -0.006
C4 0.023 0.045 0.031 -0.020 0.000 -0.015
O5 0.033 0.032 0.026 -0.010 0.001 -0.014
C5 0.026 0.031 0.043 -0.021 0.003 -0.014
O6 0.034 0.035 0.037 -0.011 -0.004 -0.022
C6 0.018 0.025 0.030 -0.009 0.003 -0.008
O7 0.028 0.020 0.023 -0.006 -0.008 -0.006
C7 0.027 0.025 0.030 -0.005 -0.006 -0.011
O8 0.045 0.034 0.051 -0.013 -0.027 -0.011
C8 0.049 0.042 0.038 -0.003 -0.001 -0.028
O9 0.049 0.032 0.038 -0.020 -0.003 -0.013
C9 0.044 0.033 0.065 -0.023 0.003 -0.014
C10 0.025 0.024 0.050 -0.003 -0.004 -0.008
O11 0.032 0.021 0.042 -0.002 0.003 -0.007
C11 0.038 0.045 0.038 0.012 -0.003 -0.012
O12 0.022 0.027 0.029 -0.006 -0.002 -0.011
C12 0.043 0.024 0.098 -0.006 -0.016 -0.009
O13 0.028 0.022 0.040 -0.012 -0.006 -0.003
C13 0.022 0.020 0.019 -0.004 -0.002 -0.005
O14 0.031 0.042 0.039 -0.016 -0.004 -0.021
C14 0.022 0.023 0.020 -0.007 0.002 -0.009
O15 0.048 0.033 0.027 -0.014 -0.008 -0.014
C15 0.035 0.019 0.022 -0.003 -0.001 -0.010
O16 0.029 0.032 0.039 -0.018 -0.004 -0.002
C16 0.039 0.023 0.025 -0.001 -0.013 -0.004
O17 0.095 0.050 0.029 -0.005 -0.002 -0.052
C17 0.041 0.034 0.034 -0.006 -0.017 -0.012
O18 0.039 0.041 0.104 -0.014 -0.016 -0.025
C18 0.038 0.025 0.031 -0.004 -0.010 -0.013
O19 0.026 0.018 0.022 -0.006 -0.005 -0.001
C19 0.023 0.025 0.030 -0.009 -0.001 -0.010
O20 0.020 0.025 0.022 -0.006 -0.005 -0.008
C20 0.043 0.045 0.045 -0.011 0.000 -0.030
O21 0.020 0.041 0.025 -0.019 -0.001 -0.008
C21 0.029 0.039 0.029 -0.012 -0.003 -0.015
O22 0.019 0.044 0.028 -0.020 0.000 -0.009
C22 0.057 0.031 0.046 -0.003 -0.024 -0.020
O23 0.024 0.032 0.025 -0.016 0.005 -0.013
C23 0.131 0.067 0.071 -0.036 0.036 -0.066
O24 0.020 0.033 0.034 -0.017 -0.003 -0.007
C24 0.094 0.058 0.057 -0.022 -0.004 -0.049
O25 0.033 0.022 0.042 -0.011 -0.004 -0.011
C25 0.037 0.037 0.032 0.004 0.002 -0.010
O26 0.035 0.035 0.051 -0.006 -0.008 -0.017
C26 0.032 0.041 0.027 -0.014 -0.001 -0.014
C27 0.030 0.035 0.036 -0.020 0.001 -0.009
C28 0.056 0.023 0.041 -0.008 -0.013 -0.005
C29 0.053 0.055 0.040 -0.031 0.005 -0.020
C30 0.050 0.041 0.029 -0.006 0.005 -0.023
C31 0.040 0.052 0.052 -0.016 0.008 -0.033
C32 0.061 0.056 0.058 -0.020 -0.015 -0.037
C33 0.022 0.020 0.016 -0.004 -0.001 -0.009
C34 0.025 0.021 0.018 -0.004 -0.003 -0.011
C35 0.027 0.029 0.025 -0.006 -0.009 -0.011
C36 0.029 0.022 0.033 -0.004 -0.012 -0.004
C37 0.031 0.021 0.028 -0.009 -0.003 -0.008
C38 0.024 0.023 0.018 -0.007 0.000 -0.010
C39 0.036 0.023 0.023 -0.005 -0.006 -0.016
C40 0.040 0.027 0.029 -0.012 -0.003 -0.013
C41 0.046 0.036 0.044 -0.015 -0.012 -0.020
C42 0.029 0.028 0.026 -0.012 -0.004 -0.011
C43 0.042 0.045 0.025 -0.016 -0.004 -0.017
C44 0.044 0.035 0.046 -0.019 -0.013 -0.014
C45 0.033 0.032 0.055 -0.025 -0.025 0.005
C46 0.033 0.035 0.068 -0.032 -0.022 0.000
C47 0.031 0.058 0.091 -0.053 -0.022 0.001
C48 0.032 0.081 0.088 -0.064 -0.028 0.008
C49 0.046 0.076 0.058 -0.045 -0.032 0.019
C50 0.040 0.046 0.056 -0.026 -0.026 0.008
C51 0.058 0.062 0.047 -0.011 -0.020 -0.005
C52 0.087 0.111 0.132 -0.061 0.011 -0.038
C53 0.163 0.192 0.092 0.034 -0.044 -0.078
C54 0.051 0.040 0.078 -0.021 -0.026 -0.018
C55 0.063 0.040 0.122 -0.022 -0.036 -0.017
C56 0.080 0.070 0.071 -0.026 -0.015 -0.018
C57 0.131 0.068 0.061 -0.014 -0.029 -0.066
C61 0.061 0.029 0.078 0.006 0.008 0.004
C62 0.038 0.035 0.035 -0.002 0.003 -0.015
C63 0.032 0.033 0.036 -0.011 0.005 -0.018
C64 0.022 0.037 0.034 -0.008 -0.004 -0.008
C65 0.023 0.021 0.034 -0.012 -0.010 -0.006
C66 0.025 0.021 0.030 -0.008 -0.010 -0.008
C67 0.024 0.027 0.031 -0.015 -0.002 -0.009
C68 0.027 0.021 0.037 -0.013 -0.008 -0.004
C69 0.030 0.021 0.032 -0.007 -0.009 -0.009
C70 0.026 0.026 0.028 -0.012 -0.006 -0.011
C71 0.036 0.027 0.034 -0.005 -0.008 -0.014
C72 0.069 0.068 0.044 0.014 -0.030 -0.040
C73 0.047 0.036 0.043 -0.004 0.001 -0.023
C74 0.033 0.031 0.031 -0.014 -0.002 -0.010
C75 0.052 0.148 0.047 -0.058 -0.018 0.015
C76 0.089 0.096 0.090 -0.057 0.049 -0.068
C77 0.025 0.022 0.046 -0.012 -0.006 -0.009
C78 0.040 0.041 0.070 -0.031 0.010 -0.025
C79 0.033 0.049 0.108 -0.045 0.017 -0.024
C80 0.033 0.043 0.110 -0.029 -0.018 -0.018
C81 0.039 0.033 0.071 -0.014 -0.027 -0.013
C82 0.032 0.021 0.044 -0.006 -0.016 -0.010
C83 0.076 0.087 0.077 -0.054 0.037 -0.062
C84 0.213 0.114 0.049 -0.023 -0.006 -0.115
C85 0.104 0.188 0.138 -0.121 0.075 -0.105
C86 0.042 0.035 0.032 -0.007 -0.014 -0.018
C87 0.047 0.047 0.048 -0.022 -0.003 -0.016
C88 0.080 0.069 0.044 0.008 -0.025 -0.037
C89 0.094 0.045 0.054 -0.014 -0.041 -0.014
C90 0.041 0.048 0.040 -0.031 0.001 -0.012
C91 0.034 0.062 0.048 -0.040 0.002 -0.006
C92 0.041 0.042 0.056 -0.020 -0.016 0.008
C93 0.106 0.055 0.032 -0.006 -0.008 -0.037
C94 0.077 0.049 0.067 -0.009 0.012 -0.046
C95 0.159 0.081 0.134 0.017 -0.065 -0.093
C96 0.061 0.098 0.174 -0.051 -0.042 -0.039
C97 0.017 0.018 0.022 -0.007 -0.004 -0.006
C98 0.020 0.019 0.020 -0.007 -0.002 -0.006
C99 0.023 0.020 0.026 -0.010 -0.004 -0.004
C100 0.032 0.017 0.028 -0.003 -0.010 -0.004
C101 0.031 0.024 0.019 -0.003 -0.004 -0.011
C102 0.018 0.022 0.021 -0.008 -0.001 -0.008
C103 0.033 0.020 0.021 -0.008 -0.003 -0.002
C104 0.066 0.041 0.034 -0.017 -0.019 -0.008
C105 0.043 0.030 0.032 -0.011 0.013 -0.010
C106 0.023 0.028 0.021 -0.009 0.001 -0.004
C107 0.035 0.044 0.033 -0.021 -0.002 -0.009
C108 0.023 0.065 0.034 -0.021 0.002 -0.010
C109 0.019 0.025 0.016 -0.008 0.001 -0.010
C110 0.026 0.027 0.028 -0.011 0.002 -0.013
C111 0.037 0.043 0.041 -0.024 0.004 -0.024
C112 0.033 0.057 0.037 -0.024 -0.006 -0.020
C113 0.023 0.043 0.026 -0.011 -0.007 -0.009
C114 0.019 0.027 0.019 -0.008 0.000 -0.008
C115 0.038 0.023 0.049 -0.008 -0.005 -0.014
C116 0.073 0.035 0.043 0.006 -0.013 -0.024
C117 0.052 0.032 0.087 -0.024 0.000 -0.020
C118 0.022 0.022 0.026 -0.006 -0.003 -0.005
C119 0.030 0.028 0.057 -0.014 -0.004 -0.003
C120 0.043 0.037 0.028 -0.004 -0.001 -0.021
C121 0.027 0.062 0.044 -0.031 -0.007 -0.012
C122 0.027 0.048 0.028 -0.025 0.005 -0.012
C123 0.022 0.039 0.033 -0.022 0.006 -0.009
C124 0.020 0.081 0.038 -0.031 0.002 -0.015
C125 0.032 0.031 0.020 -0.011 0.001 -0.013
C126 0.022 0.034 0.032 -0.014 0.007 -0.014
C127 0.023 0.033 0.041 -0.017 0.003 -0.014
C128 0.024 0.038 0.042 -0.021 -0.012 -0.004
C129 0.048 0.029 0.046 -0.003 -0.021 -0.014
C130 0.037 0.026 0.054 -0.021 0.005 -0.013
C131 0.045 0.027 0.045 -0.015 -0.007 -0.014
C132 0.040 0.045 0.082 -0.021 -0.006 -0.024
O10A 0.022 0.066 0.051 -0.034 -0.001 -0.012
C58A 0.048 0.052 0.039 -0.032 0.019 -0.027
C59A 0.042 0.089 0.053 -0.047 0.014 -0.026
O10B 0.022 0.033 0.037 -0.017 -0.001 -0.008
C58B 0.053 0.052 0.060 -0.042 -0.005 -0.004
C59B 0.031 0.052 0.048 -0.036 0.007 -0.010
C60B 0.018 0.077 0.106 -0.059 -0.019 0.003

loop_
_atom_type_symbol
_atom_type_description
_atom_type_scat_dispersion_real
_atom_type_scat_dispersion_imag
_atom_type_scat_source
C C 0.0033 0.0016 'International Tables Vol C Tables 4.2.6.8 and 6.1.1.4'
H H 0.0000 0.0000 'International Tables Vol C Tables 4.2.6.8 and 6.1.1.4'
O O 0.0106 0.0060 'International Tables Vol C Tables 4.2.6.8 and 6.1.1.4'
F F 0.0171 0.0103 'International Tables Vol C Tables 4.2.6.8 and 6.1.1.4'
Sr Sr -1.5307 3.2498 'International Tables Vol C Tables 4.2.6.8 and 6.1.1.4'

loop_
_geom_angle_atom_site_label_1
_geom_angle_atom_site_label_2
_geom_angle_atom_site_label_3
_geom_angle
O1 Sr1 O2 117.87(5)
O1 Sr1 O4 97.17(5)
O2 Sr1 O4 135.04(5)
O1 Sr1 O6 118.76(5)
O2 Sr1 O6 108.63(5)
O4 Sr1 O6 73.02(5)
O1 Sr1 O5 82.00(5)
O2 Sr1 O5 87.04(5)
O4 Sr1 O5 127.32(5)
O6 Sr1 O5 62.35(5)
O1 Sr1 O3 108.05(5)
O2 Sr1 O3 79.77(5)
O4 Sr1 O3 62.23(5)
O6 Sr1 O3 117.80(5)
O5 Sr1 O3 166.08(5)
C1 O1 Sr1 175.76(14)
O1 C1 C2 121.45(19)
O1 C1 C6 120.31(19)
C2 C1 C6 118.23(19)
O8 Sr2 O7 110.57(6)
O8 Sr2 O10A 79.50(12)
O7 Sr2 O10A 104.59(14)
O8 Sr2 O12 112.13(6)
O7 Sr2 O12 84.67(5)
O10A Sr2 O12 161.98(13)
O8 Sr2 O11 99.91(6)
O7 Sr2 O11 142.14(5)
O10A Sr2 O11 102.56(14)
O12 Sr2 O11 62.81(5)
O8 Sr2 O10B 84.64(7)
O7 Sr2 O10B 119.11(7)
O10A Sr2 O10B 17.93(12)
O12 Sr2 O10B 145.05(7)
O11 Sr2 O10B 84.77(7)
O8 Sr2 O9 143.50(6)
O7 Sr2 O9 93.00(5)
O10A Sr2 O9 67.49(12)
O12 Sr2 O9 97.01(5)
O11 Sr2 O9 73.69(6)
O10B Sr2 O9 59.23(7)
O8 Sr2 C59A 102.48(15)
O7 Sr2 C59A 90.19(18)
O10A Sr2 C59A 23.95(18)
O12 Sr2 C59A 144.61(15)
O11 Sr2 C59A 104.96(18)
O10B Sr2 C59A 29.91(18)
O9 Sr2 C59A 48.22(15)
C13 O2 Sr1 166.47(14)
C3 C2 C1 119.50(19)
C3 C2 C7 120.17(19)
C1 C2 C7 120.29(18)
O13 Sr3 O14 103.68(6)
O13 Sr3 O17 128.14(7)
O14 Sr3 O17 84.34(6)
O13 Sr3 O18 86.61(6)
O14 Sr3 O18 145.31(7)
O17 Sr3 O18 64.07(7)
O13 Sr3 O15 87.06(6)
O14 Sr3 O15 131.02(6)
O17 Sr3 O15 125.85(6)
O18 Sr3 O15 81.81(7)
O13 Sr3 O16 149.01(6)
O14 Sr3 O16 96.04(6)
O17 Sr3 O16 76.92(6)
O18 Sr3 O16 90.63(6)
O15 Sr3 O16 62.02(5)
O13 Sr3 C95 107.26(10)
O14 Sr3 C95 127.82(9)
O17 Sr3 C95 43.55(9)
O18 Sr3 C95 22.49(9)
O15 Sr3 C95 91.81(10)
O16 Sr3 C95 77.58(11)
C26 O3 C25 111.78(19)
C26 O3 Sr1 112.27(13)
C25 O3 Sr1 119.82(14)
C4 C3 C2 121.9(2)
C4 C3 H1 119.0
C2 C3 H1 119.0
O19 Sr4 O20 106.16(5)
O19 Sr4 O23 92.53(5)
O20 Sr4 O23 77.63(5)
O19 Sr4 O22 105.64(5)
O20 Sr4 O22 80.66(5)
O23 Sr4 O22 154.86(5)
O19 Sr4 O25 156.98(5)
O20 Sr4 O25 93.09(5)
O23 Sr4 O25 79.14(5)
O22 Sr4 O25 89.59(5)
O19 Sr4 O24 80.18(5)
O20 Sr4 O24 139.82(5)
O23 Sr4 O24 62.34(5)
O22 Sr4 O24 136.96(5)
O25 Sr4 O24 76.94(5)
O19 Sr4 O21 95.76(5)
O20 Sr4 O21 140.79(5)
O23 Sr4 O21 134.31(4)
O22 Sr4 O21 62.06(4)
O25 Sr4 O21 75.94(5)
O24 Sr4 O21 74.99(4)
C27 O4 C28 112.27(18)
C27 O4 Sr1 120.33(13)
C28 O4 Sr1 122.12(14)
C5 C4 C3 118.9(2)
C5 C4 H2 120.5
C3 C4 H2 120.5
C30 O5 C29 112.19(19)
C30 O5 Sr1 115.05(14)
C29 O5 Sr1 116.36(14)
C4 C5 C6 121.8(2)
C4 C5 H3 119.1
C6 C5 H3 119.1
C31 O6 C32 112.23(19)
C31 O6 Sr1 118.39(14)
C32 O6 Sr1 122.81(15)
C5 C6 C1 119.6(2)
C5 C6 C10 121.8(2)
C1 C6 C10 118.6(2)
C33 O7 Sr2 161.96(13)
C2 C7 C8 112.02(19)
C2 C7 C9 110.95(19)
C8 C7 C9 109.9(2)
C2 C7 H4 107.9
C8 C7 H4 107.9
C9 C7 H4 107.9
C45 O8 Sr2 174.27(18)
C7 C8 H5 109.5
C7 C8 H6 109.5
H5 C8 H6 109.5
C7 C8 H7 109.5
H5 C8 H7 109.5
H6 C8 H7 109.5
C58B O9 C57 102.4(3)
C58B O9 C58A 33.6(3)
C57 O9 C58A 127.0(3)
C58B O9 Sr2 123.0(2)
C57 O9 Sr2 122.14(19)
C58A O9 Sr2 110.0(3)
C7 C9 H8 109.5
C7 C9 H9 109.5
H8 C9 H9 109.5
C7 C9 H10 109.5
H8 C9 H10 109.5
H9 C9 H10 109.5
C6 C10 C11 111.0(2)
C6 C10 C12 113.4(2)
C11 C10 C12 110.6(2)
C6 C10 H11 107.2
C11 C10 H11 107.2
C12 C10 H11 107.2
C61 O11 C62 113.3(2)
C61 O11 Sr2 128.67(17)
C62 O11 Sr2 113.95(14)
C10 C11 H12 109.5
C10 C11 H13 109.5
H12 C11 H13 109.5
C10 C11 H14 109.5
H12 C11 H14 109.5
H13 C11 H14 109.5
C63 O12 C64 110.70(17)
C63 O12 Sr2 119.41(13)
C64 O12 Sr2 123.66(13)
C10 C12 H15 109.5
C10 C12 H16 109.5
H15 C12 H16 109.5
C10 C12 H17 109.5
H15 C12 H17 109.5
H16 C12 H17 109.5
C65 O13 Sr3 163.77(15)
O2 C13 C18 120.79(19)
O2 C13 C14 120.81(19)
C18 C13 C14 118.39(19)
C77 O14 Sr3 158.26(16)
C15 C14 C13 119.7(2)
C15 C14 C19 121.97(19)
C13 C14 C19 118.32(18)
C90 O15 C89 111.72(19)
C90 O15 Sr3 119.31(14)
C89 O15 Sr3 117.85(17)
C16 C15 C14 121.5(2)
C16 C15 H18 119.2
C14 C15 H18 119.2
C92 O16 C91 111.95(19)
C92 O16 Sr3 121.87(15)
C91 O16 Sr3 117.20(15)
C17 C16 C15 119.1(2)
C17 C16 H19 120.4
C15 C16 H19 120.4
C93 O17 C94 114.9(2)
C93 O17 Sr3 126.39(18)
C94 O17 Sr3 118.19(18)
C16 C17 C18 121.7(2)
C16 C17 H20 119.1
C18 C17 H20 119.1
C96 O18 C95 116.4(3)
C96 O18 Sr3 129.9(2)
C95 O18 Sr3 112.6(2)
C17 C18 C13 119.4(2)
C17 C18 C22 122.1(2)
C13 C18 C22 118.5(2)
C97 O19 Sr4 171.83(13)
C14 C19 C21 110.65(17)
C14 C19 C20 113.64(19)
C21 C19 C20 109.9(2)
C14 C19 H21 107.5
C21 C19 H21 107.5
C20 C19 H21 107.5
C109 O20 Sr4 167.41(13)
C19 C20 H22 109.5
C19 C20 H23 109.5
H22 C20 H23 109.5
C19 C20 H24 109.5
H22 C20 H24 109.5
H23 C20 H24 109.5
C121 O21 C122 111.55(17)
C121 O21 Sr4 126.91(13)
C122 O21 Sr4 116.26(12)
C19 C21 H25 109.5
C19 C21 H26 109.5
H25 C21 H26 109.5
C19 C21 H27 109.5
H25 C21 H27 109.5
H26 C21 H27 109.5
C123 O22 C124 111.29(18)
C123 O22 Sr4 115.89(12)
C124 O22 Sr4 119.50(13)
C23 C22 C24 111.7(3)
C23 C22 C18 111.2(3)
C24 C22 C18 114.3(2)
C23 C22 H28 106.3
C24 C22 H28 106.3
C18 C22 H28 106.3
C125 O23 C126 113.25(16)
C125 O23 Sr4 120.55(12)
C126 O23 Sr4 120.82(12)
C22 C23 H29 109.5
C22 C23 H30 109.5
H29 C23 H30 109.5
C22 C23 H31 109.5
H29 C23 H31 109.5
H30 C23 H31 109.5
C127 O24 C128 112.45(17)
C127 O24 Sr4 111.02(12)
C128 O24 Sr4 118.30(13)
C22 C24 H32 109.5
C22 C24 H33 109.5
H32 C24 H33 109.5
C22 C24 H34 109.5
H32 C24 H34 109.5
H33 C24 H34 109.5
C129 O25 C130 112.86(19)
C129 O25 Sr4 115.42(13)
C130 O25 Sr4 131.73(15)
O3 C25 H35 109.5
O3 C25 H36 109.5
H35 C25 H36 109.5
O3 C25 H37 109.5
H35 C25 H37 109.5
H36 C25 H37 109.5
C131 O26 C132 112.9(2)
O3 C26 C27 109.10(19)
O3 C26 H38 109.9
C27 C26 H38 109.9
O3 C26 H39 109.9
C27 C26 H39 109.9
H38 C26 H39 108.3
O4 C27 C26 108.48(18)
O4 C27 H40 110.0
C26 C27 H40 110.0
O4 C27 H41 110.0
C26 C27 H41 110.0
H40 C27 H41 108.4
O4 C28 H42 109.5
O4 C28 H43 109.5
H42 C28 H43 109.5
O4 C28 H44 109.5
H42 C28 H44 109.5
H43 C28 H44 109.5
O5 C29 H45 109.5
O5 C29 H46 109.5
H45 C29 H46 109.5
O5 C29 H47 109.5
H45 C29 H47 109.5
H46 C29 H47 109.5
O5 C30 C31 108.3(2)
O5 C30 H48 110.0
C31 C30 H48 110.0
O5 C30 H49 110.0
C31 C30 H49 110.0
H48 C30 H49 108.4
O6 C31 C30 108.9(2)
O6 C31 H50 109.9
C30 C31 H50 109.9
O6 C31 H51 109.9
C30 C31 H51 109.9
H50 C31 H51 108.3
O6 C32 H52 109.5
O6 C32 H53 109.5
H52 C32 H53 109.5
O6 C32 H54 109.5
H52 C32 H54 109.5
H53 C32 H54 109.5
O7 C33 C34 120.66(18)
O7 C33 C38 120.82(18)
C34 C33 C38 118.51(18)
C35 C34 C33 119.46(19)
C35 C34 C39 122.09(19)
C33 C34 C39 118.45(18)
C36 C35 C34 121.6(2)
C36 C35 H55 119.2
C34 C35 H55 119.2
C37 C36 C35 119.1(2)
C37 C36 H56 120.5
C35 C36 H56 120.5
C36 C37 C38 121.8(2)
C36 C37 H57 119.1
C38 C37 H57 119.1
C37 C38 C33 119.54(19)
C37 C38 C42 122.52(19)
C33 C38 C42 117.93(18)
C34 C39 C41 113.76(19)
C34 C39 C40 111.79(17)
C41 C39 C40 109.21(19)
C34 C39 H58 107.3
C41 C39 H58 107.3
C40 C39 H58 107.3
C39 C40 H59 109.5
C39 C40 H60 109.5
H59 C40 H60 109.5
C39 C40 H61 109.5
H59 C40 H61 109.5
H60 C40 H61 109.5
C39 C41 H62 109.5
C39 C41 H63 109.5
H62 C41 H63 109.5
C39 C41 H64 109.5
H62 C41 H64 109.5
H63 C41 H64 109.5
C38 C42 C43 111.71(18)
C38 C42 C44 113.33(19)
C43 C42 C44 109.66(19)
C38 C42 H65 107.3
C43 C42 H65 107.3
C44 C42 H65 107.3
C42 C43 H66 109.5
C42 C43 H67 109.5
H66 C43 H67 109.5
C42 C43 H68 109.5
H66 C43 H68 109.5
H67 C43 H68 109.5
C42 C44 H69 109.5
C42 C44 H70 109.5
H69 C44 H70 109.5
C42 C44 H71 109.5
H69 C44 H71 109.5
H70 C44 H71 109.5
O8 C45 C50 120.1(3)
O8 C45 C46 121.2(2)
C50 C45 C46 118.7(2)
C47 C46 C45 119.1(3)
C47 C46 C54 120.3(3)
C45 C46 C54 120.5(2)
C48 C47 C46 122.1(3)
C48 C47 H72 119.0
C46 C47 H72 119.0
C47 C48 C49 119.3(3)
C47 C48 H73 120.4
C49 C48 H73 120.4
C48 C49 C50 121.2(3)
C48 C49 H74 119.4
C50 C49 H74 119.4
C49 C50 C45 119.5(3)
C49 C50 C51 122.0(3)
C45 C50 C51 118.5(2)
C52 C51 C53 112.6(4)
C52 C51 C50 109.5(3)
C53 C51 C50 117.1(4)
C52 C51 H82 105.6
C53 C51 H82 105.6
C50 C51 H82 105.6
C51 C52 H83 109.5
C51 C52 H84 109.5
H83 C52 H84 109.5
C51 C52 H85 109.5
H83 C52 H85 109.5
H84 C52 H85 109.5
C51 C53 H86 109.5
C51 C53 H87 109.5
H86 C53 H87 109.5
C51 C53 H88 109.5
H86 C53 H88 109.5
H87 C53 H88 109.5
C46 C54 C55 111.5(3)
C46 C54 C56 112.8(3)
C55 C54 C56 109.3(3)
C46 C54 H75 107.7
C55 C54 H75 107.7
C56 C54 H75 107.7
C54 C55 H76 109.5
C54 C55 H77 109.5
H76 C55 H77 109.5
C54 C55 H78 109.5
H76 C55 H78 109.5
H77 C55 H78 109.5
C54 C56 H79 109.5
C54 C56 H80 109.5
H79 C56 H80 109.5
C54 C56 H81 109.5
H79 C56 H81 109.5
H80 C56 H81 109.5
O9 C57 H89 109.5
O9 C57 H90 109.5
H89 C57 H90 109.5
O9 C57 H91 109.5
H89 C57 H91 109.5
H90 C57 H91 109.5
O11 C61 H100 109.5
O11 C61 H99 109.5
H100 C61 H99 109.5
O11 C61 H101 109.5
H100 C61 H101 109.5
H99 C61 H101 109.5
O11 C62 C63 109.2(2)
O11 C62 H102 109.8
C63 C62 H102 109.8
O11 C62 H103 109.8
C63 C62 H103 109.8
H102 C62 H103 108.3
O12 C63 C62 109.53(19)
O12 C63 H104 109.8
C62 C63 H104 109.8
O12 C63 H105 109.8
C62 C63 H105 109.8
H104 C63 H105 108.2
O12 C64 H106 109.5
O12 C64 H107 109.5
H106 C64 H107 109.5
O12 C64 H108 109.5
H106 C64 H108 109.5
H107 C64 H108 109.5
O13 C65 C66 120.9(2)
O13 C65 C70 120.6(2)
C66 C65 C70 118.47(19)
C67 C66 C65 119.7(2)
C67 C66 C71 121.9(2)
C65 C66 C71 118.38(19)
C68 C67 C66 121.4(2)
C68 C67 H109 119.3
C66 C67 H109 119.3
C69 C68 C67 119.3(2)
C69 C68 H110 120.3
C67 C68 H110 120.3
C68 C69 C70 121.7(2)
C68 C69 H111 119.1
C70 C69 H111 119.1
C69 C70 C65 119.4(2)
C69 C70 C74 121.2(2)
C65 C70 C74 119.47(19)
C66 C71 C73 114.0(2)
C66 C71 C72 110.8(2)
C73 C71 C72 110.9(2)
C66 C71 H112 106.9
C73 C71 H112 106.9
C72 C71 H112 106.9
C71 C72 H113 109.5
C71 C72 H114 109.5
H113 C72 H114 109.5
C71 C72 H115 109.5
H113 C72 H115 109.5
H114 C72 H115 109.5
C71 C73 H116 109.5
C71 C73 H117 109.5
H116 C73 H117 109.5
C71 C73 H118 109.5
H116 C73 H118 109.5
H117 C73 H118 109.5
C75 C74 C70 112.0(2)
C75 C74 C76 112.3(3)
C70 C74 C76 112.0(2)
C75 C74 H119 106.7
C70 C74 H119 106.7
C76 C74 H119 106.7
C74 C75 H120 109.5
C74 C75 H121 109.5
H120 C75 H121 109.5
C74 C75 H122 109.5
H120 C75 H122 109.5
H121 C75 H122 109.5
C74 C76 H123 109.5
C74 C76 H124 109.5
H123 C76 H124 109.5
C74 C76 H125 109.5
H123 C76 H125 109.5
H124 C76 H125 109.5
O14 C77 C82 121.1(2)
O14 C77 C78 119.8(2)
C82 C77 C78 119.2(2)
C79 C78 C77 118.8(3)
C79 C78 C83 123.3(3)
C77 C78 C83 117.9(2)
C80 C79 C78 122.1(3)
C80 C79 H126 118.9
C78 C79 H126 118.9
C81 C80 C79 118.9(2)
C81 C80 H127 120.6
C79 C80 H127 120.6
C80 C81 C82 121.9(3)
C80 C81 H128 119.0
C82 C81 H128 119.0
C81 C82 C77 119.1(2)
C81 C82 C86 121.3(2)
C77 C82 C86 119.5(2)
C78 C83 C84 111.0(3)
C78 C83 C85 113.2(3)
C84 C83 C85 113.1(4)
C78 C83 H129 106.3
C84 C83 H129 106.3
C85 C83 H129 106.3
C83 C84 H130 109.5
C83 C84 H131 109.5
H130 C84 H131 109.5
C83 C84 H132 109.5
H130 C84 H132 109.5
H131 C84 H132 109.5
C83 C85 H133 109.5
C83 C85 H134 109.5
H133 C85 H134 109.5
C83 C85 H135 109.5
H133 C85 H135 109.5
H134 C85 H135 109.5
C82 C86 C87 110.6(2)
C82 C86 C88 114.0(2)
C87 C86 C88 110.0(2)
C82 C86 H136 107.3
C87 C86 H136 107.3
C88 C86 H136 107.3
C86 C87 H137 109.5
C86 C87 H138 109.5
H137 C87 H138 109.5
C86 C87 H139 109.5
H137 C87 H139 109.5
H138 C87 H139 109.5
C86 C88 H140 109.5
C86 C88 H141 109.5
H140 C88 H141 109.5
C86 C88 H142 109.5
H140 C88 H142 109.5
H141 C88 H142 109.5
O15 C89 H143 109.5
O15 C89 H144 109.5
H143 C89 H144 109.5
O15 C89 H145 109.5
H143 C89 H145 109.5
H144 C89 H145 109.5
O15 C90 C91 108.8(2)
O15 C90 H146 109.9
C91 C90 H146 109.9
O15 C90 H147 109.9
C91 C90 H147 109.9
H146 C90 H147 108.3
O16 C91 C90 108.6(2)
O16 C91 H148 110.0
C90 C91 H148 110.0
O16 C91 H149 110.0
C90 C91 H149 110.0
H148 C91 H149 108.4
O16 C92 H150 109.5
O16 C92 H151 109.5
H150 C92 H151 109.5
O16 C92 H152 109.5
H150 C92 H152 109.5
H151 C92 H152 109.5
O17 C93 H153 109.5
O17 C93 H154 109.5
H153 C93 H154 109.5
O17 C93 H155 109.5
H153 C93 H155 109.5
H154 C93 H155 109.5
C95 C94 O17 114.8(3)
C95 C94 H156 108.6
O17 C94 H156 108.6
C95 C94 H157 108.6
O17 C94 H157 108.6
H156 C94 H157 107.5
C94 C95 O18 118.7(3)
C94 C95 Sr3 82.25(19)
O18 C95 Sr3 44.90(14)
C94 C95 H158 107.6
O18 C95 H158 107.6
Sr3 C95 H158 148.8
C94 C95 H159 107.6
O18 C95 H159 107.6
Sr3 C95 H159 97.4
H158 C95 H159 107.1
O18 C96 H160 109.5
O18 C96 H161 109.5
H160 C96 H161 109.5
O18 C96 H162 109.5
H160 C96 H162 109.5
H161 C96 H162 109.5
O19 C97 C102 120.79(18)
O19 C97 C98 121.35(18)
C102 C97 C98 117.84(18)
C99 C98 C97 120.01(19)
C99 C98 C103 120.30(18)
C97 C98 C103 119.69(18)
C100 C99 C98 121.6(2)
C100 C99 H163 119.2
C98 C99 H163 119.2
C99 C100 C101 118.7(2)
C99 C100 H164 120.6
C101 C100 H164 120.6
C100 C101 C102 122.0(2)
C100 C101 H165 119.0
C102 C101 H165 119.0
C101 C102 C97 119.76(19)
C101 C102 C106 121.93(19)
C97 C102 C106 118.27(18)
C98 C103 C104 111.7(2)
C98 C103 C105 112.38(19)
C104 C103 C105 109.9(2)
C98 C103 H166 107.5
C104 C103 H166 107.5
C105 C103 H166 107.5
C103 C104 H167 109.5
C103 C104 H168 109.5
H167 C104 H168 109.5
C103 C104 H169 109.5
H167 C104 H169 109.5
H168 C104 H169 109.5
C103 C105 H170 109.5
C103 C105 H171 109.5
H170 C105 H171 109.5
C103 C105 H172 109.5
H170 C105 H172 109.5
H171 C105 H172 109.5
C102 C106 C107 114.40(18)
C102 C106 C108 109.93(19)
C107 C106 C108 110.59(19)
C102 C106 H173 107.2
C107 C106 H173 107.2
C108 C106 H173 107.2
C106 C107 H174 109.5
C106 C107 H175 109.5
H174 C107 H175 109.5
C106 C107 H176 109.5
H174 C107 H176 109.5
H175 C107 H176 109.5
C106 C108 H177 109.5
C106 C108 H178 109.5
H177 C108 H178 109.5
C106 C108 H179 109.5
H177 C108 H179 109.5
H178 C108 H179 109.5
O20 C109 C110 121.00(19)
O20 C109 C114 120.99(18)
C110 C109 C114 118.01(19)
C111 C110 C109 119.8(2)
C111 C110 C115 121.9(2)
C109 C110 C115 118.32(19)
C112 C111 C110 121.8(2)
C112 C111 H180 119.1
C110 C111 H180 119.1
C111 C112 C113 118.9(2)
C111 C112 H181 120.5
C113 C112 H181 120.5
C112 C113 C114 121.7(2)
C112 C113 H182 119.1
C114 C113 H182 119.1
C113 C114 C109 119.7(2)
C113 C114 C118 120.6(2)
C109 C114 C118 119.64(18)
C110 C115 C116 110.5(2)
C110 C115 C117 113.5(2)
C116 C115 C117 110.6(2)
C110 C115 H183 107.3
C116 C115 H183 107.3
C117 C115 H183 107.3
C115 C116 H184 109.5
C115 C116 H185 109.5
H184 C116 H185 109.5
C115 C116 H186 109.5
H184 C116 H186 109.5
H185 C116 H186 109.5
C115 C117 H187 109.5
C115 C117 H188 109.5
H187 C117 H188 109.5
C115 C117 H189 109.5
H187 C117 H189 109.5
H188 C117 H189 109.5
C114 C118 C120 110.59(19)
C114 C118 C119 112.93(19)
C120 C118 C119 110.2(2)
C114 C118 H190 107.6
C120 C118 H190 107.6
C119 C118 H190 107.6
C118 C119 H191 109.5
C118 C119 H192 109.5
H191 C119 H192 109.5
C118 C119 H193 109.5
H191 C119 H193 109.5
H192 C119 H193 109.5
C118 C120 H194 109.5
C118 C120 H195 109.5
H194 C120 H195 109.5
C118 C120 H196 109.5
H194 C120 H196 109.5
H195 C120 H196 109.5
O21 C121 H197 109.5
O21 C121 H198 109.5
H197 C121 H198 109.5
O21 C121 H199 109.5
H197 C121 H199 109.5
H198 C121 H199 109.5
O21 C122 C123 109.37(18)
O21 C122 H200 109.8
C123 C122 H200 109.8
O21 C122 H201 109.8
C123 C122 H201 109.8
H200 C122 H201 108.2
O22 C123 C122 109.39(18)
O22 C123 H202 109.8
C122 C123 H202 109.8
O22 C123 H203 109.8
C122 C123 H203 109.8
H202 C123 H203 108.2
O22 C124 H204 109.5
O22 C124 H205 109.5
H204 C124 H205 109.5
O22 C124 H206 109.5
H204 C124 H206 109.5
H205 C124 H206 109.5
O23 C125 H207 109.5
O23 C125 H208 109.5
H207 C125 H208 109.5
O23 C125 H209 109.5
H207 C125 H209 109.5
H208 C125 H209 109.5
O23 C126 C127 107.31(17)
O23 C126 H210 110.3
C127 C126 H210 110.3
O23 C126 H211 110.3
C127 C126 H211 110.3
H210 C126 H211 108.5
O24 C127 C126 111.84(18)
O24 C127 H212 109.2
C126 C127 H212 109.2
O24 C127 H213 109.2
C126 C127 H213 109.2
H212 C127 H213 107.9
O24 C128 H214 109.5
O24 C128 H215 109.5
H214 C128 H215 109.5
O24 C128 H216 109.5
H214 C128 H216 109.5
H215 C128 H216 109.5
O25 C129 H217 109.5
O25 C129 H218 109.5
H217 C129 H218 109.5
O25 C129 H219 109.5
H217 C129 H219 109.5
H218 C129 H219 109.5
O25 C130 C131 113.33(19)
O25 C130 H220 108.9
C131 C130 H220 108.9
O25 C130 H221 108.9
C131 C130 H221 108.9
H220 C130 H221 107.7
O26 C131 C130 108.9(2)
O26 C131 H222 109.9
C130 C131 H222 109.9
O26 C131 H223 109.9
C130 C131 H223 109.9
H222 C131 H223 108.3
O26 C132 H224 109.5
O26 C132 H225 109.5
H224 C132 H225 109.5
O26 C132 H226 109.5
H224 C132 H226 109.5
H225 C132 H226 109.5
C59A O10A C60A 118.1(15)
C59A O10A Sr2 109.6(4)
C60A O10A Sr2 127.0(13)
C59A C58A O9 115.2(5)
C59A C58A H92A 108.5
O9 C58A H92A 108.5
C59A C58A H93A 108.5
O9 C58A H93A 108.5
H92A C58A H93A 107.5
C58A C59A O10A 114.7(7)
C58A C59A Sr2 85.2(4)
O10A C59A Sr2 46.5(3)
C58A C59A H95A 108.6
O10A C59A H95A 108.6
Sr2 C59A H95A 86.5
C58A C59A H94A 108.6
O10A C59A H94A 108.6
Sr2 C59A H94A 155.0
H95A C59A H94A 107.6
C60B O10B C59B 112.3(7)
C60B O10B Sr2 124.5(6)
C59B O10B Sr2 119.2(2)
O9 C58B C59B 109.4(4)
O9 C58B H93B 109.8
C59B C58B H93B 109.8
O9 C58B H92B 109.8
C59B C58B H92B 109.8
H93B C58B H92B 108.2
O10B C59B C58B 110.6(3)
O10B C59B H94B 109.5
C58B C59B H94B 109.5
O10B C59B H95B 109.5
C58B C59B H95B 109.5
H94B C59B H95B 108.1
O10B C60B H96B 109.5
O10B C60B H97B 109.5
H96B C60B H97B 109.5
O10B C60B H98B 109.5
H96B C60B H98B 109.5
H97B C60B H98B 109.5

loop_
_geom_bond_atom_site_label_1
_geom_bond_atom_site_label_2
_geom_bond_distance
Sr1 O1 2.2937(14)
Sr1 O2 2.2979(14)
Sr1 O4 2.6039(15)
Sr1 O6 2.6207(15)
Sr1 O5 2.6218(15)
Sr1 O3 2.6677(15)
O1 C1 1.313(2)
C1 C2 1.416(3)
C1 C6 1.427(3)
Sr2 O8 2.2870(16)
Sr2 O7 2.3097(14)
Sr2 O10A 2.560(5)
Sr2 O12 2.6064(14)
Sr2 O11 2.6084(16)
Sr2 O10B 2.618(2)
Sr2 O9 2.6422(16)
Sr2 C59A 3.327(7)
O2 C13 1.308(2)
C2 C3 1.395(3)
C2 C7 1.511(3)
Sr3 O13 2.2868(15)
Sr3 O14 2.2987(15)
Sr3 O17 2.5724(18)
Sr3 O18 2.5907(17)
Sr3 O15 2.6010(16)
Sr3 O16 2.6321(16)
Sr3 C95 3.388(4)
O3 C26 1.419(3)
O3 C25 1.432(3)
C3 C4 1.379(3)
C3 H1 0.9500
Sr4 O19 2.3169(14)
Sr4 O20 2.3558(14)
Sr4 O23 2.6379(14)
Sr4 O22 2.6540(14)
Sr4 O25 2.6575(15)
Sr4 O24 2.6908(14)
Sr4 O21 2.7039(14)
O4 C27 1.426(3)
O4 C28 1.436(3)
C4 C5 1.378(3)
C4 H2 0.9500
O5 C30 1.419(3)
O5 C29 1.421(3)
C5 C6 1.389(3)
C5 H3 0.9500
O6 C31 1.425(3)
O6 C32 1.439(3)
C6 C10 1.515(3)
O7 C33 1.309(2)
C7 C8 1.528(3)
C7 C9 1.529(3)
C7 H4 1.0000
O8 C45 1.314(3)
C8 H5 0.9800
C8 H6 0.9800
C8 H7 0.9800
O9 C58B 1.375(5)
O9 C57 1.406(4)
O9 C58A 1.569(7)
C9 H8 0.9800
C9 H9 0.9800
C9 H10 0.9800
C10 C11 1.526(4)
C10 C12 1.527(4)
C10 H11 1.0000
O11 C61 1.408(3)
O11 C62 1.434(3)
C11 H12 0.9800
C11 H13 0.9800
C11 H14 0.9800
O12 C63 1.428(3)
O12 C64 1.430(3)
C12 H15 0.9800
C12 H16 0.9800
C12 H17 0.9800
O13 C65 1.315(2)
C13 C18 1.418(3)
C13 C14 1.420(3)
O14 C77 1.316(3)
C14 C15 1.388(3)
C14 C19 1.516(3)
O15 C90 1.414(3)
O15 C89 1.440(3)
C15 C16 1.381(3)
C15 H18 0.9500
O16 C92 1.426(3)
O16 C91 1.432(3)
C16 C17 1.378(3)
C16 H19 0.9500
O17 C93 1.405(4)
O17 C94 1.419(3)
C17 C18 1.392(3)
C17 H20 0.9500
O18 C96 1.348(4)
O18 C95 1.404(4)
C18 C22 1.522(3)
O19 C97 1.305(2)
C19 C21 1.527(3)
C19 C20 1.527(3)
C19 H21 1.0000
O20 C109 1.314(2)
C20 H22 0.9800
C20 H23 0.9800
C20 H24 0.9800
O21 C121 1.429(3)
O21 C122 1.431(3)
C21 H25 0.9800
C21 H26 0.9800
C21 H27 0.9800
O22 C123 1.422(3)
O22 C124 1.429(3)
C22 C23 1.470(4)
C22 C24 1.505(4)
C22 H28 1.0000
O23 C125 1.422(2)
O23 C126 1.429(2)
C23 H29 0.9800
C23 H30 0.9800
C23 H31 0.9800
O24 C127 1.424(3)
O24 C128 1.432(3)
C24 H32 0.9800
C24 H33 0.9800
C24 H34 0.9800
O25 C129 1.426(3)
O25 C130 1.435(3)
C25 H35 0.9800
C25 H36 0.9800
C25 H37 0.9800
O26 C131 1.413(3)
O26 C132 1.416(3)
C26 C27 1.491(3)
C26 H38 0.9900
C26 H39 0.9900
C27 H40 0.9900
C27 H41 0.9900
C28 H42 0.9800
C28 H43 0.9800
C28 H44 0.9800
C29 H45 0.9800
C29 H46 0.9800
C29 H47 0.9800
C30 C31 1.483(4)
C30 H48 0.9900
C30 H49 0.9900
C31 H50 0.9900
C31 H51 0.9900
C32 H52 0.9800
C32 H53 0.9800
C32 H54 0.9800
C33 C34 1.422(3)
C33 C38 1.424(3)
C34 C35 1.391(3)
C34 C39 1.517(3)
C35 C36 1.388(3)
C35 H55 0.9500
C36 C37 1.382(3)
C36 H56 0.9500
C37 C38 1.386(3)
C37 H57 0.9500
C38 C42 1.520(3)
C39 C41 1.525(3)
C39 C40 1.531(3)
C39 H58 1.0000
C40 H59 0.9800
C40 H60 0.9800
C40 H61 0.9800
C41 H62 0.9800
C41 H63 0.9800
C41 H64 0.9800
C42 C43 1.528(3)
C42 C44 1.528(3)
C42 H65 1.0000
C43 H66 0.9800
C43 H67 0.9800
C43 H68 0.9800
C44 H69 0.9800
C44 H70 0.9800
C44 H71 0.9800
C45 C50 1.411(4)
C45 C46 1.419(4)
C46 C47 1.394(3)
C46 C54 1.504(4)
C47 C48 1.370(5)
C47 H72 0.9500
C48 C49 1.379(5)
C48 H73 0.9500
C49 C50 1.403(4)
C49 H74 0.9500
C50 C51 1.513(5)
C51 C52 1.467(5)
C51 C53 1.479(6)
C51 H82 1.0000
C52 H83 0.9800
C52 H84 0.9800
C52 H85 0.9800
C53 H86 0.9800
C53 H87 0.9800
C53 H88 0.9800
C54 C55 1.526(4)
C54 C56 1.529(5)
C54 H75 1.0000
C55 H76 0.9800
C55 H77 0.9800
C55 H78 0.9800
C56 H79 0.9800
C56 H80 0.9800
C56 H81 0.9800
C57 H89 0.9800
C57 H90 0.9800
C57 H91 0.9800
C61 H100 0.9800
C61 H99 0.9800
C61 H101 0.9800
C62 C63 1.479(3)
C62 H102 0.9900
C62 H103 0.9900
C63 H104 0.9900
C63 H105 0.9900
C64 H106 0.9800
C64 H107 0.9800
C64 H108 0.9800
C65 C66 1.420(3)
C65 C70 1.423(3)
C66 C67 1.386(3)
C66 C71 1.517(3)
C67 C68 1.381(3)
C67 H109 0.9500
C68 C69 1.380(3)
C68 H110 0.9500
C69 C70 1.387(3)
C69 H111 0.9500
C70 C74 1.520(3)
C71 C73 1.521(3)
C71 C72 1.523(4)
C71 H112 1.0000
C72 H113 0.9800
C72 H114 0.9800
C72 H115 0.9800
C73 H116 0.9800
C73 H117 0.9800
C73 H118 0.9800
C74 C75 1.488(4)
C74 C76 1.525(4)
C74 H119 1.0000
C75 H120 0.9800
C75 H121 0.9800
C75 H122 0.9800
C76 H123 0.9800
C76 H124 0.9800
C76 H125 0.9800
C77 C82 1.414(3)
C77 C78 1.417(3)
C78 C79 1.390(4)
C78 C83 1.501(4)
C79 C80 1.379(5)
C79 H126 0.9500
C80 C81 1.374(4)
C80 H127 0.9500
C81 C82 1.391(3)
C81 H128 0.9500
C82 C86 1.510(3)
C83 C84 1.506(6)
C83 C85 1.545(5)
C83 H129 1.0000
C84 H130 0.9800
C84 H131 0.9800
C84 H132 0.9800
C85 H133 0.9800
C85 H134 0.9800
C85 H135 0.9800
C86 C87 1.523(4)
C86 C88 1.529(4)
C86 H136 1.0000
C87 H137 0.9800
C87 H138 0.9800
C87 H139 0.9800
C88 H140 0.9800
C88 H141 0.9800
C88 H142 0.9800
C89 H143 0.9800
C89 H144 0.9800
C89 H145 0.9800
C90 C91 1.486(4)
C90 H146 0.9900
C90 H147 0.9900
C91 H148 0.9900
C91 H149 0.9900
C92 H150 0.9800
C92 H151 0.9800
C92 H152 0.9800
C93 H153 0.9800
C93 H154 0.9800
C93 H155 0.9800
C94 C95 1.355(5)
C94 H156 0.9900
C94 H157 0.9900
C95 H158 0.9900
C95 H159 0.9900
C96 H160 0.9800
C96 H161 0.9800
C96 H162 0.9800
C97 C102 1.420(3)
C97 C98 1.424(3)
C98 C99 1.387(3)
C98 C103 1.511(3)
C99 C100 1.382(3)
C99 H163 0.9500
C100 C101 1.384(3)
C100 H164 0.9500
C101 C102 1.387(3)
C101 H165 0.9500
C102 C106 1.514(3)
C103 C104 1.527(3)
C103 C105 1.530(3)
C103 H166 1.0000
C104 H167 0.9800
C104 H168 0.9800
C104 H169 0.9800
C105 H170 0.9800
C105 H171 0.9800
C105 H172 0.9800
C106 C107 1.524(3)
C106 C108 1.530(3)
C106 H173 1.0000
C107 H174 0.9800
C107 H175 0.9800
C107 H176 0.9800
C108 H177 0.9800
C108 H178 0.9800
C108 H179 0.9800
C109 C110 1.422(3)
C109 C114 1.425(3)
C110 C111 1.389(3)
C110 C115 1.519(3)
C111 C112 1.380(4)
C111 H180 0.9500
C112 C113 1.383(4)
C112 H181 0.9500
C113 C114 1.389(3)
C113 H182 0.9500
C114 C118 1.510(3)
C115 C116 1.525(4)
C115 C117 1.532(4)
C115 H183 1.0000
C116 H184 0.9800
C116 H185 0.9800
C116 H186 0.9800
C117 H187 0.9800
C117 H188 0.9800
C117 H189 0.9800
C118 C120 1.529(3)
C118 C119 1.530(3)
C118 H190 1.0000
C119 H191 0.9800
C119 H192 0.9800
C119 H193 0.9800
C120 H194 0.9800
C120 H195 0.9800
C120 H196 0.9800
C121 H197 0.9800
C121 H198 0.9800
C121 H199 0.9800
C122 C123 1.484(3)
C122 H200 0.9900
C122 H201 0.9900
C123 H202 0.9900
C123 H203 0.9900
C124 H204 0.9800
C124 H205 0.9800
C124 H206 0.9800
C125 H207 0.9800
C125 H208 0.9800
C125 H209 0.9800
C126 C127 1.496(3)
C126 H210 0.9900
C126 H211 0.9900
C127 H212 0.9900
C127 H213 0.9900
C128 H214 0.9800
C128 H215 0.9800
C128 H216 0.9800
C129 H217 0.9800
C129 H218 0.9800
C129 H219 0.9800
C130 C131 1.502(3)
C130 H220 0.9900
C130 H221 0.9900
C131 H222 0.9900
C131 H223 0.9900
C132 H224 0.9800
C132 H225 0.9800
C132 H226 0.9800
O10A C59A 1.433(9)
O10A C60A 1.44(3)
C58A C59A 1.410(11)
C58A H92A 0.9900
C58A H93A 0.9900
C59A H95A 0.9900
C59A H94A 0.9900
C60A H96A 0.9800
C60A H97A 0.9800
C60A H98A 0.9800
O10B C60B 1.368(11)
O10B C59B 1.408(5)
C58B C59B 1.431(7)
C58B H93B 0.9900
C58B H92B 0.9900
C59B H94B 0.9900
C59B H95B 0.9900
C60B H96B 0.9800
C60B H97B 0.9800
C60B H98B 0.9800
